data_7033180
loop_
_publ_author_name
'Santoro, Amedeo'
'Sambiagio, Carlo'
'McGowan, Patrick C.'
'Halcrow, Malcolm A.'

_publ_section_title
;
 Synthesis and coordination chemistry of 1,1,1-tris-(pyrid-2-yl)ethane.
;
_journal_issue 3
_journal_name_full 'Dalton transactions (Cambridge, England : 2003)'
_journal_page_first 1060
_journal_page_last 1069
_journal_paper_doi 10.1039/c4dt02824d
_journal_volume 44
_journal_year 2015
_chemical_formula_moiety 'C17 H15 Cu I N3, 0.5 [C2 H3 N]'
_chemical_formula_sum 'C18 H16.5 Cu I N3.5'
_chemical_formula_weight 472.29
_chemical_name_systematic
; 
 Iodo-[1,1,1-tris(pyrid-2-yl)ethane]copper(I) hemi-acetonitrile 
 solvate
;
_space_group_IT_number 15
_symmetry_cell_setting monoclinic
_symmetry_space_group_name_Hall '-C 2yc'
_symmetry_space_group_name_H-M 'C 1 2/c 1'
_atom_sites_solution_hydrogens geom
_atom_sites_solution_primary direct
_atom_sites_solution_secondary difmap
_audit_creation_method SHELXL-97
_cell_angle_alpha 90.00
_cell_angle_beta 93.3790(10)
_cell_angle_gamma 90.00
_cell_formula_units_Z 8
_cell_length_a 15.7416(2)
_cell_length_b 12.5216(2)
_cell_length_c 17.9084(3)
_cell_measurement_reflns_used 5238
_cell_measurement_temperature 100(2)
_cell_measurement_theta_max 73.24
_cell_measurement_theta_min 4.49
_cell_volume 3523.79(9)
_computing_cell_refinement 'CrysAlisPro, Agilent Technologies'
_computing_data_collection 'CrysAlisPro, Agilent Technologies'
_computing_data_reduction 'CrysAlisPro, Agilent Technologies'
_computing_molecular_graphics 'XSEED (Barbour, 2001)'
_computing_publication_material 'local program'
_computing_structure_refinement 'SHELXL-97 (Sheldrick, 1997)'
_computing_structure_solution 'SHELXS-97 (Sheldrick, 1990)'
_diffrn_ambient_temperature 100(2)
_diffrn_detector_area_resol_mean 5.3095
_diffrn_measured_fraction_theta_full 0.999
_diffrn_measured_fraction_theta_max 0.999
_diffrn_measurement_device_type 'SuperNova, Dual, Cu at zero, Atlas'
_diffrn_measurement_method '\w scans'
_diffrn_radiation_monochromator mirror
_diffrn_radiation_source 'SuperNova (Cu) X-ray Source'
_diffrn_radiation_type CuK\a
_diffrn_radiation_wavelength 1.54184
_diffrn_reflns_av_R_equivalents 0.0191
_diffrn_reflns_av_sigmaI/netI 0.0230
_diffrn_reflns_limit_h_max 18
_diffrn_reflns_limit_h_min -17
_diffrn_reflns_limit_k_max 14
_diffrn_reflns_limit_k_min -10
_diffrn_reflns_limit_l_max 21
_diffrn_reflns_limit_l_min -21
_diffrn_reflns_number 6112
_diffrn_reflns_theta_full 66.59
_diffrn_reflns_theta_max 66.59
_diffrn_reflns_theta_min 4.52
_diffrn_standards_decay_% 0
_diffrn_standards_interval_count 0
_diffrn_standards_interval_time 0
_diffrn_standards_number 0
_exptl_absorpt_coefficient_mu 15.530
_exptl_absorpt_correction_T_max 0.979
_exptl_absorpt_correction_T_min 0.963
_exptl_absorpt_correction_type analytical
_exptl_absorpt_process_details
; 
CrysAlisPro, Agilent Technologies,
Version 1.171.36.24 (release 03-12-2012 CrysAlis171 .NET)
Empirical absorption correction using spherical harmonics,
 implemented in SCALE3 ABSPACK scaling algorithm.
;
_exptl_crystal_colour yellow
_exptl_crystal_density_diffrn 1.780
_exptl_crystal_density_method 'not measured'
_exptl_crystal_description 'rectangular prism'
_exptl_crystal_F_000 1848
_exptl_crystal_size_max 0.22
_exptl_crystal_size_mid 0.18
_exptl_crystal_size_min 0.12
_refine_diff_density_max 0.583
_refine_diff_density_min -0.807
_refine_diff_density_rms 0.111
_refine_ls_extinction_method none
_refine_ls_goodness_of_fit_ref 1.353
_refine_ls_hydrogen_treatment constr
_refine_ls_matrix_type full
_refine_ls_number_parameters 228
_refine_ls_number_reflns 3101
_refine_ls_number_restraints 0
_refine_ls_restrained_S_all 1.353
_refine_ls_R_factor_all 0.0325
_refine_ls_R_factor_gt 0.0321
_refine_ls_shift/su_max 0.000
_refine_ls_shift/su_mean 0.000
_refine_ls_structure_factor_coef Fsqd
_refine_ls_weighting_details 'calc w=1/[\s^2^(Fo^2^)+(0.0000P)^2^+39.8512P] where P=(Fo^2^+2Fc^2^)/3'
_refine_ls_weighting_scheme calc
_refine_ls_wR_factor_gt 0.0783
_refine_ls_wR_factor_ref 0.0784
_reflns_number_gt 3067
_reflns_number_total 3101
_reflns_threshold_expression >2sigma(I)
_cod_data_source_file c4dt02824d3.cif
_cod_data_source_block as173
_cod_depositor_comments 'Adding full bibliography for 7033173--7033183.cif.'
_cod_original_sg_symbol_H-M 'C 2/c'
_cod_original_formula_sum 'C18 H16.50 Cu I N3.50'
_cod_database_code 7033180

loop_
_symmetry_equiv_pos_as_xyz
'x, y, z'
'-x, y, -z+1/2'
'x+1/2, y+1/2, z'
'-x+1/2, y+1/2, -z+1/2'
'-x, -y, -z'
'x, -y, z-1/2'
'-x+1/2, -y+1/2, -z'
'x+1/2, -y+1/2, z-1/2'

loop_
_atom_site_label
_atom_site_type_symbol
_atom_site_fract_x
_atom_site_fract_y
_atom_site_fract_z
_atom_site_U_iso_or_equiv
_atom_site_adp_type
_atom_site_occupancy
_atom_site_symmetry_multiplicity
_atom_site_calc_flag
_atom_site_refinement_flags
Cu1 Cu 0.15444(4) 0.01795(6) 0.36221(4) 0.01355(17) Uani 1 1 d .
I1 I 0.071596(18) 0.16974(2) 0.409139(15) 0.01252(10) Uani 1 1 d .
C1 C 0.3410(3) -0.2330(4) 0.2847(3) 0.0157(10) Uani 1 1 d .
H1A H 0.3742 -0.2624 0.3279 0.023 Uiso 1 1 calc R
H1B H 0.3795 -0.1999 0.2504 0.023 Uiso 1 1 calc R
H1C H 0.3091 -0.2906 0.2588 0.023 Uiso 1 1 calc R
C2 C 0.2787(3) -0.1486(4) 0.3113(3) 0.0110(9) Uani 1 1 d .
N1 N 0.2855(3) 0.0251(3) 0.3765(2) 0.0145(8) Uani 1 1 d .
C3 C 0.3301(3) -0.0570(4) 0.3503(2) 0.0123(10) Uani 1 1 d .
C4 C 0.4188(3) -0.0595(4) 0.3604(3) 0.0187(11) Uani 1 1 d .
H4 H 0.4503 -0.1168 0.3410 0.022 Uiso 1 1 calc R
C5 C 0.4600(4) 0.0231(5) 0.3991(3) 0.0294(13) Uani 1 1 d .
H5 H 0.5203 0.0223 0.4068 0.035 Uiso 1 1 calc R
C6 C 0.4136(4) 0.1069(5) 0.4268(3) 0.0282(13) Uani 1 1 d .
H6 H 0.4408 0.1640 0.4536 0.034 Uiso 1 1 calc R
C7 C 0.3265(3) 0.1041(4) 0.4138(3) 0.0184(11) Uani 1 1 d .
H7 H 0.2939 0.1612 0.4322 0.022 Uiso 1 1 calc R
N2 N 0.1611(3) -0.0367(3) 0.2548(2) 0.0121(8) Uani 1 1 d .
C8 C 0.2235(3) -0.1071(4) 0.2423(3) 0.0100(9) Uani 1 1 d .
C9 C 0.2377(3) -0.1410(4) 0.1700(3) 0.0190(11) Uani 1 1 d .
H9 H 0.2832 -0.1885 0.1613 0.023 Uiso 1 1 calc R
C10 C 0.1845(4) -0.1047(4) 0.1107(3) 0.0219(11) Uani 1 1 d .
H10 H 0.1934 -0.1268 0.0611 0.026 Uiso 1 1 calc R
C11 C 0.1189(3) -0.0366(4) 0.1246(3) 0.0183(11) Uani 1 1 d .
H11 H 0.0807 -0.0126 0.0851 0.022 Uiso 1 1 calc R
C12 C 0.1097(3) -0.0037(4) 0.1969(3) 0.0141(10) Uani 1 1 d .
H12 H 0.0650 0.0444 0.2064 0.017 Uiso 1 1 calc R
N3 N 0.1617(3) -0.1380(3) 0.3981(2) 0.0136(8) Uani 1 1 d .
C13 C 0.2208(3) -0.2001(4) 0.3685(3) 0.0130(10) Uani 1 1 d .
C14 C 0.2308(4) -0.3059(4) 0.3918(3) 0.0248(12) Uani 1 1 d .
H14 H 0.2724 -0.3500 0.3709 0.030 Uiso 1 1 calc R
C15 C 0.1799(4) -0.3461(5) 0.4456(4) 0.0311(14) Uani 1 1 d .
H15 H 0.1867 -0.4179 0.4621 0.037 Uiso 1 1 calc R
C16 C 0.1196(3) -0.2821(5) 0.4749(3) 0.0261(13) Uani 1 1 d .
H16 H 0.0840 -0.3086 0.5118 0.031 Uiso 1 1 calc R
C17 C 0.1119(3) -0.1783(4) 0.4495(3) 0.0184(11) Uani 1 1 d .
H17 H 0.0698 -0.1337 0.4692 0.022 Uiso 1 1 calc R
C18 C -0.010(3) -0.2516(14) 0.242(3) 0.052(10) Uani 0.50 1 d P
H18A H -0.0272 -0.2201 0.2890 0.079 Uiso 0.50 1 calc PR
H18B H -0.0584 -0.2896 0.2176 0.079 Uiso 0.50 1 calc PR
H18C H 0.0087 -0.1950 0.2091 0.079 Uiso 0.50 1 calc PR
C19 C 0.0594(9) -0.3260(12) 0.2581(6) 0.032(3) Uani 0.50 1 d P
N4 N 0.1117(9) -0.3867(11) 0.2694(6) 0.050(3) Uani 0.50 1 d P

loop_
_atom_site_aniso_label
_atom_site_aniso_U_11
_atom_site_aniso_U_22
_atom_site_aniso_U_33
_atom_site_aniso_U_23
_atom_site_aniso_U_13
_atom_site_aniso_U_12
Cu1 0.0164(4) 0.0126(4) 0.0115(3) -0.0019(3) -0.0001(3) 0.0035(3)
I1 0.01487(16) 0.01236(16) 0.01038(15) -0.00187(11) 0.00111(10) 0.00226(12)
C1 0.017(2) 0.013(2) 0.016(2) -0.0027(19) -0.0020(19) 0.005(2)
C2 0.014(2) 0.008(2) 0.011(2) -0.0010(17) -0.0024(18) 0.0015(19)
N1 0.017(2) 0.015(2) 0.0108(19) -0.0020(16) -0.0020(16) 0.0015(17)
C3 0.014(2) 0.016(2) 0.007(2) 0.0020(18) -0.0034(18) -0.0012(19)
C4 0.015(2) 0.022(3) 0.019(3) -0.002(2) -0.002(2) 0.004(2)
C5 0.016(3) 0.035(3) 0.036(3) -0.005(3) -0.010(2) -0.002(2)
C6 0.031(3) 0.024(3) 0.028(3) -0.013(2) -0.011(2) -0.002(2)
C7 0.022(3) 0.014(2) 0.019(3) -0.003(2) -0.001(2) 0.001(2)
N2 0.015(2) 0.0089(19) 0.0117(19) 0.0020(15) -0.0022(16) -0.0016(16)
C8 0.014(2) 0.005(2) 0.010(2) -0.0009(17) -0.0023(18) -0.0002(18)
C9 0.025(3) 0.016(3) 0.015(2) -0.007(2) -0.002(2) 0.006(2)
C10 0.031(3) 0.026(3) 0.009(2) -0.004(2) -0.004(2) 0.003(2)
C11 0.024(3) 0.019(3) 0.011(2) 0.002(2) -0.009(2) -0.004(2)
C12 0.017(2) 0.009(2) 0.016(2) 0.0026(18) -0.0044(19) 0.0024(19)
N3 0.016(2) 0.015(2) 0.0093(19) 0.0014(16) -0.0014(16) -0.0001(17)
C13 0.014(2) 0.014(2) 0.010(2) 0.0019(18) -0.0050(18) 0.0009(19)
C14 0.022(3) 0.020(3) 0.032(3) 0.007(2) 0.000(2) 0.007(2)
C15 0.030(3) 0.024(3) 0.039(3) 0.021(3) -0.004(3) -0.002(3)
C16 0.021(3) 0.040(3) 0.017(3) 0.015(2) -0.003(2) -0.009(3)
C17 0.016(2) 0.027(3) 0.012(2) 0.001(2) -0.0020(19) -0.003(2)
C18 0.06(3) 0.062(9) 0.04(2) -0.002(11) -0.012(17) 0.031(17)
C19 0.037(7) 0.046(8) 0.013(6) -0.005(5) -0.007(5) 0.002(7)
N4 0.058(8) 0.063(8) 0.028(6) -0.030(6) -0.009(6) 0.018(7)

loop_
_atom_type_symbol
_atom_type_description
_atom_type_scat_dispersion_real
_atom_type_scat_dispersion_imag
_atom_type_scat_source
C C 0.0181 0.0091 'International Tables Vol C Tables 4.2.6.8 and 6.1.1.4'
H H 0.0000 0.0000 'International Tables Vol C Tables 4.2.6.8 and 6.1.1.4'
Cu Cu -1.9646 0.5888 'International Tables Vol C Tables 4.2.6.8 and 6.1.1.4'
I I -0.3257 6.8362 'International Tables Vol C Tables 4.2.6.8 and 6.1.1.4'
N N 0.0311 0.0180 'International Tables Vol C Tables 4.2.6.8 and 6.1.1.4'

loop_
_geom_angle_atom_site_label_1
_geom_angle_atom_site_label_2
_geom_angle_atom_site_label_3
_geom_angle
N2 Cu1 N3 88.35(16)
N2 Cu1 N1 91.40(16)
N3 Cu1 N1 88.07(16)
N2 Cu1 I1 129.11(11)
N3 Cu1 I1 129.97(12)
N1 Cu1 I1 117.78(12)
C2 C1 H1A 109.5
C2 C1 H1B 109.5
H1A C1 H1B 109.5
C2 C1 H1C 109.5
H1A C1 H1C 109.5
H1B C1 H1C 109.5
C1 C2 C3 108.9(4)
C1 C2 C13 109.2(4)
C3 C2 C13 108.8(4)
C1 C2 C8 108.6(4)
C3 C2 C8 111.3(4)
C13 C2 C8 109.9(4)
C7 N1 C3 119.6(4)
C7 N1 Cu1 122.8(3)
C3 N1 Cu1 117.5(3)
N1 C3 C4 120.6(4)
N1 C3 C2 117.1(4)
C4 C3 C2 122.3(4)
C5 C4 C3 118.9(5)
C5 C4 H4 120.6
C3 C4 H4 120.6
C4 C5 C6 120.2(5)
C4 C5 H5 119.9
C6 C5 H5 119.9
C7 C6 C5 117.5(5)
C7 C6 H6 121.3
C5 C6 H6 121.3
N1 C7 C6 123.3(5)
N1 C7 H7 118.4
C6 C7 H7 118.4
C12 N2 C8 119.1(4)
C12 N2 Cu1 124.1(3)
C8 N2 Cu1 116.8(3)
N2 C8 C9 120.7(4)
N2 C8 C2 117.7(4)
C9 C8 C2 121.6(4)
C10 C9 C8 119.2(5)
C10 C9 H9 120.4
C8 C9 H9 120.4
C11 C10 C9 119.4(5)
C11 C10 H10 120.3
C9 C10 H10 120.3
C10 C11 C12 118.6(5)
C10 C11 H11 120.7
C12 C11 H11 120.7
N2 C12 C11 122.9(5)
N2 C12 H12 118.5
C11 C12 H12 118.5
C17 N3 C13 119.9(4)
C17 N3 Cu1 123.2(3)
C13 N3 Cu1 116.9(3)
N3 C13 C14 120.0(5)
N3 C13 C2 117.8(4)
C14 C13 C2 122.1(5)
C15 C14 C13 119.6(5)
C15 C14 H14 120.2
C13 C14 H14 120.2
C16 C15 C14 119.8(5)
C16 C15 H15 120.1
C14 C15 H15 120.1
C15 C16 C17 118.2(5)
C15 C16 H16 120.9
C17 C16 H16 120.9
N3 C17 C16 122.5(5)
N3 C17 H17 118.8
C16 C17 H17 118.8
C19 C18 H18A 109.5
C19 C18 H18B 109.5
H18A C18 H18B 109.5
C19 C18 H18C 109.5
H18A C18 H18C 109.5
H18B C18 H18C 109.5
N4 C19 C18 178(2)

loop_
_geom_bond_atom_site_label_1
_geom_bond_atom_site_label_2
_geom_bond_distance
Cu1 N2 2.051(4)
Cu1 N3 2.056(4)
Cu1 N1 2.067(4)
Cu1 I1 2.4796(7)
C1 C2 1.537(6)
C1 H1A 0.9800
C1 H1B 0.9800
C1 H1C 0.9800
C2 C3 1.546(6)
C2 C13 1.551(7)
C2 C8 1.557(6)
N1 C7 1.338(7)
N1 C3 1.344(6)
C3 C4 1.399(7)
C4 C5 1.385(8)
C4 H4 0.9500
C5 C6 1.386(8)
C5 H5 0.9500
C6 C7 1.378(8)
C6 H6 0.9500
C7 H7 0.9500
N2 C12 1.341(6)
N2 C8 1.348(6)
C8 C9 1.394(7)
C9 C10 1.389(7)
C9 H9 0.9500
C10 C11 1.373(8)
C10 H10 0.9500
C11 C12 1.375(7)
C11 H11 0.9500
C12 H12 0.9500
N3 C17 1.343(7)
N3 C13 1.346(6)
C13 C14 1.395(7)
C14 C15 1.384(8)
C14 H14 0.9500
C15 C16 1.371(9)
C15 H15 0.9500
C16 C17 1.381(8)
C16 H16 0.9500
C17 H17 0.9500
C18 C19 1.45(4)
C18 H18A 0.9800
C18 H18B 0.9800
C18 H18C 0.9800
C19 N4 1.129(18)
